data_4113988
loop_
_publ_author_name
'Sanae Tanaka'
'Yoshiaki Sugihara'
'Akira Sakamoto'
'Akihiko Ishii'
'Juzo Nakayama'

_publ_contact_author_address
;
Department of Chemistry, Faculty of Science, Saitama University
sakura-ku, Saitama, Saitama 338-8570, Japan
;
_publ_contact_author_email nakaj@post.saitama-u.ac.jp
_publ_contact_author_fax +81-48-858-3700
_publ_contact_author_name 'Dr. Juzo Nakayama'
_publ_contact_author_phone +81-48-858-3390
_publ_section_title
;
 The Thiosulfinyl Group Serves as a Stereogenic Center and Shows
 Diamagnetic Anisotropy Similar to That of the Sulfinyl Group
;
_journal_name_full 'Journal of the American Chemical Society'
_journal_page_first 9024
_journal_page_last 9025
_journal_paper_doi 10.1021/ja035892s
_journal_volume 125
_journal_year 2003
_chemical_compound_source 'Local laboratory'
_chemical_formula_moiety 'C12 H22 O2 S3 '
_chemical_formula_sum 'C12 H22 O2 S3'
_chemical_formula_weight 294.498
_chemical_name_systematic
;
 ?
;
_space_group_IT_number 14
_symmetry_cell_setting monoclinic
_symmetry_space_group_name_Hall '-P 2ybc'
_symmetry_space_group_name_H-M 'P 1 21/c 1'
_audit_creation_method maXus
_cell_angle_alpha 90.00
_cell_angle_beta 109.3810(20)
_cell_angle_gamma 90.00
_cell_formula_units_Z 4
_cell_length_a 8.6600(3)
_cell_length_b 13.2410(6)
_cell_length_c 13.1402(8)
_cell_measurement_reflns_used all
_cell_measurement_temperature 153
_cell_volume 1421.36(12)
_computing_cell_refinement 'HKL Scalepack'
_computing_data_collection 'DIP Image plate'
_computing_data_reduction 'maXus (Mackay et al., 1999)'
_computing_structure_refinement 'SHELXL-97 (Sheldrick, 1997)'
_diffrn_measured_fraction_theta_full 0.995
_diffrn_measured_fraction_theta_max 0.995
_diffrn_measurement_device 'DIP Image plate'
_diffrn_measurement_method IP
_diffrn_radiation_source 'fine-focus sealed tube'
_diffrn_radiation_type ' MoK\a'
_diffrn_radiation_wavelength 0.71073
_diffrn_reflns_limit_h_max 10
_diffrn_reflns_limit_h_min -11
_diffrn_reflns_limit_k_max 0
_diffrn_reflns_limit_k_min -16
_diffrn_reflns_limit_l_max 9
_diffrn_reflns_limit_l_min -16
_diffrn_reflns_number 3241
_diffrn_reflns_theta_full 27.07
_diffrn_reflns_theta_max 27.07
_diffrn_reflns_theta_min 0.00
_exptl_absorpt_coefficient_mu 0.509
_exptl_absorpt_correction_type none
_exptl_crystal_colour Colourless
_exptl_crystal_density_diffrn 1.374
_exptl_crystal_description Cube
_refine_diff_density_max 0.412
_refine_diff_density_min -0.370
_refine_diff_density_rms 0.063
_refine_ls_extinction_method none
_refine_ls_goodness_of_fit_ref 1.033
_refine_ls_hydrogen_treatment refxyz
_refine_ls_matrix_type full
_refine_ls_number_parameters 242
_refine_ls_number_reflns 3103
_refine_ls_number_restraints 0
_refine_ls_restrained_S_all 1.033
_refine_ls_R_factor_all 0.0461
_refine_ls_R_factor_gt 0.0337
_refine_ls_shift/su_max 0.001
_refine_ls_shift/su_mean 0.000
_refine_ls_structure_factor_coef Fsqd
_refine_ls_weighting_details 'calc w=1/[\s^2^(Fo^2^)+(0.0400P)^2^+0.0000P] where P=(Fo^2^+2Fc^2^)/3'
_refine_ls_weighting_scheme calc
_refine_ls_wR_factor_gt 0.0839
_refine_ls_wR_factor_ref 0.0883
_reflns_number_gt 2500
_reflns_number_total 3103
_reflns_threshold_expression >2sigma(I)
_cod_data_source_file ja035892ssi20030501_042556.cif
_cod_data_source_block global
_cod_original_cell_volume 1424.16(12)
_cod_original_sg_symbol_H-M 'P 21/c '
_cod_original_formula_sum 'C12 H22 O2 S3 '
_cod_database_code 4113988

loop_
_symmetry_equiv_pos_as_xyz
+X,+Y,+Z
-X,-Y,-Z
'-X,+Y+ 1/2,-Z+ 1/2'
'+X,-Y+ 1/2,+Z+ 1/2'

loop_
_atom_site_label
_atom_site_type_symbol
_atom_site_fract_x
_atom_site_fract_y
_atom_site_fract_z
_atom_site_U_iso_or_equiv
_atom_site_adp_type
_atom_site_occupancy
_atom_site_symmetry_multiplicity
_atom_site_calc_flag
S1 S 0.05898(5) 0.14013(3) 0.53582(3) 0.02267(12) Uani 1 1 d
S2 S 0.23836(6) 0.32185(3) 0.81974(4) 0.03294(14) Uani 1 1 d
S3 S -0.12331(6) 0.23015(4) 0.48535(4) 0.03138(14) Uani 1 1 d
O4 O 0.06103(13) 0.08102(9) 0.64592(9) 0.0203(3) Uani 1 1 d
O5 O 0.21755(13) 0.21053(9) 0.59908(9) 0.0221(3) Uani 1 1 d
C6 C 0.17142(18) 0.12772(12) 0.74364(13) 0.0176(3) Uani 1 1 d
C7 C 0.1903(2) 0.04739(12) 0.83413(14) 0.0213(4) Uani 1 1 d
C8 C 0.0875(2) 0.22516(13) 0.76632(15) 0.0217(4) Uani 1 1 d
C9 C 0.31673(19) 0.16957(12) 0.70552(13) 0.0189(3) Uani 1 1 d
C10 C 0.45533(19) 0.10417(13) 0.68513(14) 0.0220(4) Uani 1 1 d
C11 C 0.2411(3) -0.05771(14) 0.80715(18) 0.0290(4) Uani 1 1 d
C12 C 0.3881(2) 0.01542(15) 0.60838(16) 0.0266(4) Uani 1 1 d
C13 C 0.5813(2) 0.06642(17) 0.78985(17) 0.0299(4) Uani 1 1 d
C14 C 0.3892(2) 0.26325(14) 0.77169(17) 0.0273(4) Uani 1 1 d
C15 C 0.0215(2) 0.03053(17) 0.84787(19) 0.0306(4) Uani 1 1 d
C16 C 0.5501(2) 0.17107(17) 0.6299(2) 0.0341(5) Uani 1 1 d
C17 C 0.3071(3) 0.08545(16) 0.94139(15) 0.0295(4) Uani 1 1 d
H8A H 0.011(3) 0.2483(16) 0.7041(19) 0.039(6) Uiso 1 1 d
H8B H 0.029(2) 0.2166(14) 0.8139(16) 0.023(5) Uiso 1 1 d
H11A H 0.242(2) -0.1016(15) 0.8654(17) 0.029(5) Uiso 1 1 d
H11B H 0.343(2) -0.0588(13) 0.7957(15) 0.021(5) Uiso 1 1 d
H11C H 0.167(3) -0.0851(17) 0.7458(19) 0.042(6) Uiso 1 1 d
H12A H 0.481(3) -0.0245(17) 0.6034(17) 0.042(6) Uiso 1 1 d
H12B H 0.329(3) 0.0378(15) 0.5387(18) 0.034(6) Uiso 1 1 d
H12C H 0.323(3) -0.0269(17) 0.6316(19) 0.045(6) Uiso 1 1 d
H13A H 0.658(3) 0.0239(17) 0.7707(18) 0.042(6) Uiso 1 1 d
H13B H 0.532(3) 0.0257(19) 0.836(2) 0.058(7) Uiso 1 1 d
H13C H 0.638(3) 0.1161(18) 0.8241(19) 0.043(7) Uiso 1 1 d
H14A H 0.421(2) 0.3083(16) 0.7271(18) 0.038(6) Uiso 1 1 d
H14B H 0.486(3) 0.2448(15) 0.8384(18) 0.034(5) Uiso 1 1 d
H15A H 0.032(2) -0.0292(17) 0.8945(17) 0.037(6) Uiso 1 1 d
H15B H -0.055(3) 0.0196(17) 0.7801(19) 0.041(6) Uiso 1 1 d
H15C H -0.008(2) 0.0854(16) 0.8820(17) 0.032(5) Uiso 1 1 d
H16A H 0.627(3) 0.1325(16) 0.6129(18) 0.034(6) Uiso 1 1 d
H16B H 0.607(3) 0.2278(18) 0.6749(19) 0.043(6) Uiso 1 1 d
H16C H 0.481(3) 0.2000(16) 0.5597(19) 0.037(6) Uiso 1 1 d
H17A H 0.309(3) 0.0367(17) 0.9966(19) 0.045(6) Uiso 1 1 d
H17B H 0.265(3) 0.1480(17) 0.9650(17) 0.036(6) Uiso 1 1 d
H17C H 0.419(3) 0.0902(17) 0.9440(17) 0.039(6) Uiso 1 1 d

loop_
_atom_site_aniso_label
_atom_site_aniso_U_11
_atom_site_aniso_U_22
_atom_site_aniso_U_33
_atom_site_aniso_U_23
_atom_site_aniso_U_13
_atom_site_aniso_U_12
S1 0.0225(2) 0.0272(2) 0.0172(2) 0.00027(17) 0.00505(17) 0.00006(17)
S2 0.0368(3) 0.0217(2) 0.0423(3) -0.0100(2) 0.0156(2) -0.0017(2)
S3 0.0235(2) 0.0401(3) 0.0270(3) 0.0083(2) 0.00331(19) 0.0054(2)
O4 0.0194(6) 0.0220(6) 0.0178(6) -0.0002(5) 0.0036(5) -0.0045(5)
O5 0.0207(6) 0.0236(6) 0.0219(6) 0.0047(5) 0.0067(5) -0.0008(5)
C6 0.0151(7) 0.0193(8) 0.0173(8) -0.0029(6) 0.0040(6) -0.0024(6)
C7 0.0218(8) 0.0208(8) 0.0234(9) 0.0018(7) 0.0104(7) 0.0016(7)
C8 0.0222(8) 0.0209(9) 0.0221(9) -0.0003(7) 0.0074(8) 0.0034(7)
C9 0.0178(7) 0.0182(8) 0.0195(8) 0.0032(7) 0.0045(7) 0.0003(6)
C10 0.0169(8) 0.0238(9) 0.0271(9) 0.0010(7) 0.0096(7) -0.0006(7)
C11 0.0392(11) 0.0201(9) 0.0328(11) 0.0050(8) 0.0187(9) 0.0036(8)
C12 0.0276(9) 0.0282(10) 0.0286(10) -0.0019(8) 0.0154(8) 0.0037(8)
C13 0.0195(9) 0.0332(11) 0.0348(11) -0.0013(9) 0.0058(8) 0.0038(8)
C14 0.0233(9) 0.0222(9) 0.0350(11) -0.0052(8) 0.0074(8) -0.0037(7)
C15 0.0293(10) 0.0336(11) 0.0342(11) 0.0059(9) 0.0176(9) -0.0010(9)
C16 0.0266(10) 0.0359(11) 0.0467(13) 0.0053(10) 0.0216(10) -0.0002(9)
C17 0.0328(10) 0.0329(10) 0.0200(9) 0.0049(8) 0.0050(8) 0.0063(9)

loop_
_atom_type_symbol
_atom_type_description
_atom_type_scat_dispersion_real
_atom_type_scat_dispersion_imag
_atom_type_scat_source
C C 0.0033 0.0016 'International Tables Vol C Tables 4.2.6.8 and 6.1.1.4'
H H 0.0000 0.0000 'International Tables Vol C Tables 4.2.6.8 and 6.1.1.4'
O O 0.0106 0.0060 'International Tables Vol C Tables 4.2.6.8 and 6.1.1.4'
S S 0.1246 0.1234 'International Tables Vol C Tables 4.2.6.8 and 6.1.1.4'

loop_
_geom_angle_atom_site_label_1
_geom_angle_atom_site_label_2
_geom_angle_atom_site_label_3
_geom_angle
O4 S1 O5 93.32(6)
O4 S1 S3 111.88(5)
O5 S1 S3 106.28(5)
C8 S2 C14 94.25(8)
C6 O4 S1 112.83(9)
C9 O5 S1 113.60(9)
O4 C6 C8 107.82(12)
O4 C6 C7 104.82(12)
C8 C6 C7 110.96(13)
O4 C6 C9 103.13(12)
C8 C6 C9 103.73(13)
C7 C6 C9 125.22(13)
C17 C7 C11 111.03(15)
C17 C7 C15 107.83(16)
C11 C7 C15 104.43(15)
C17 C7 C6 110.53(14)
C11 C7 C6 114.06(14)
C15 C7 C6 108.59(14)
C6 C8 S2 109.84(11)
O5 C9 C14 104.09(13)
O5 C9 C10 106.25(13)
C14 C9 C10 110.47(13)
O5 C9 C6 98.59(11)
C14 C9 C6 108.82(14)
C10 C9 C6 125.84(13)
C13 C10 C12 110.25(15)
C13 C10 C16 106.13(15)
C12 C10 C16 106.08(16)
C13 C10 C9 112.66(15)
C12 C10 C9 112.76(13)
C16 C10 C9 108.50(14)
C9 C14 S2 109.82(12)
C6 C8 H8A 110.5(14)
S2 C8 H8A 109.1(14)
C6 C8 H8B 114.8(12)
S2 C8 H8B 108.1(12)
H8A C8 H8B 104.2(18)
C7 C11 H11A 107.2(12)
C7 C11 H11B 113.8(11)
H11A C11 H11B 110.5(16)
C7 C11 H11C 112.8(14)
H11A C11 H11C 106.4(18)
H11B C11 H11C 106.0(17)
C10 C12 H12A 108.2(13)
C10 C12 H12B 111.6(13)
H12A C12 H12B 107.6(18)
C10 C12 H12C 113.2(14)
H12A C12 H12C 107.5(18)
H12B C12 H12C 108.6(18)
C10 C13 H13A 107.7(13)
C10 C13 H13B 113.8(14)
H13A C13 H13B 107.9(19)
C10 C13 H13C 109.9(16)
H13A C13 H13C 105.0(19)
H13B C13 H13C 112(2)
C9 C14 H14A 108.1(13)
S2 C14 H14A 110.0(13)
C9 C14 H14B 111.3(12)
S2 C14 H14B 106.6(12)
H14A C14 H14B 111.0(17)
C7 C15 H15A 106.6(12)
C7 C15 H15B 108.5(13)
H15A C15 H15B 111.3(18)
C7 C15 H15C 111.4(13)
H15A C15 H15C 108.1(17)
H15B C15 H15C 110.8(18)
C10 C16 H16A 109.4(13)
C10 C16 H16B 113.2(14)
H16A C16 H16B 108.3(18)
C10 C16 H16C 113.7(12)
H16A C16 H16C 104.7(19)
H16B C16 H16C 107.1(18)
C7 C17 H17A 108.4(14)
C7 C17 H17B 111.4(12)
H17A C17 H17B 103.9(18)
C7 C17 H17C 114.2(13)
H17A C17 H17C 104.4(19)
H17B C17 H17C 113.6(18)

loop_
_geom_bond_atom_site_label_1
_geom_bond_atom_site_label_2
_geom_bond_distance
S1 O4 1.6399(12)
S1 O5 1.6432(12)
S1 S3 1.9154(6)
S2 C8 1.8000(18)
S2 C14 1.8017(19)
O4 C6 1.4640(18)
O5 C9 1.4844(19)
C6 C8 1.557(2)
C6 C7 1.564(2)
C6 C9 1.598(2)
C7 C17 1.527(3)
C7 C11 1.535(2)
C7 C15 1.546(2)
C9 C14 1.527(2)
C9 C10 1.572(2)
C10 C13 1.534(3)
C10 C12 1.534(3)
C10 C16 1.541(2)
C8 H8A 0.92(2)
C8 H8B 0.93(2)
C11 H11A 0.96(2)
C11 H11B 0.943(19)
C11 H11C 0.93(2)
C12 H12A 0.98(2)
C12 H12B 0.94(2)
C12 H12C 0.92(2)
C13 H13A 0.96(2)
C13 H13B 1.01(3)
C13 H13C 0.86(2)
C14 H14A 0.94(2)
C14 H14B 1.02(2)
C15 H15A 0.99(2)
C15 H15B 0.93(2)
C15 H15C 0.93(2)
C16 H16A 0.92(2)
C16 H16B 0.98(2)
C16 H16C 1.00(2)
C17 H17A 0.97(2)
C17 H17B 0.99(2)
C17 H17C 0.96(2)
